data_7057434
loop_
_publ_author_name
'Lorkowski, Jan'
'\.Zak, Patrycja'
'Kubicki, Maciej'
'Pietraszuk, Cezary'
'J\;edrzkiewicz, Dawid'
'Ejfler, Jolanta'

_publ_section_title
;
 Dimeric palladium 1,2,3-triazol-5-ylidene complexes -- synthesis,
 structure, reactivity and catalytic properties in Suzuki coupling
;
_journal_issue 12
_journal_name_full 'New Journal of Chemistry'
_journal_page_first 10134
_journal_paper_doi 10.1039/C8NJ00981C
_journal_volume 42
_journal_year 2018
_chemical_formula_moiety 'C36 H38 Cl4 N6 Pd2, 0.25 (H2 O)'
_chemical_formula_sum 'C36 H38.5 Cl4 N6 O0.25 Pd2'
_chemical_formula_weight 913.83
_space_group_crystal_system orthorhombic
_space_group_IT_number 54
_space_group_name_Hall '-P 2a 2ac'
_space_group_name_H-M_alt 'P c c a'
_symmetry_space_group_name_Hall '-P 2a 2ac'
_symmetry_space_group_name_H-M 'P c c a'
_atom_sites_solution_hydrogens mixed
_audit_creation_method SHELXL-2013
_audit_update_record
;
2018-05-08 deposited with the CCDC.
2018-05-11 downloaded from the CCDC.
;
_cell_angle_alpha 90
_cell_angle_beta 90
_cell_angle_gamma 90
_cell_formula_units_Z 4
_cell_length_a 19.2313(4)
_cell_length_b 9.34530(16)
_cell_length_c 21.9179(5)
_cell_measurement_reflns_used 13343
_cell_measurement_temperature 295(2)
_cell_measurement_theta_max 75.3820
_cell_measurement_theta_min 4.0060
_cell_volume 3939.13(14)
_computing_cell_refinement 'CrysAlisPro 1.171.38.46 (Rigaku OD, 2015)'
_computing_data_collection 'CrysAlisPro 1.171.38.46 (Rigaku OD, 2015)'
_computing_data_reduction 'CrysAlisPro 1.171.38.46 (Rigaku OD, 2015)'
_computing_molecular_graphics 'Mercury (Macrae et al., 2008)'
_computing_publication_material 'SHELXL-2014/7 (Sheldrick, 2014)'
_computing_structure_refinement 'SHELXL-2014/7 (Sheldrick, 2014)'
_computing_structure_solution 'SHELXT (Sheldrick, 2014)'
_diffrn_ambient_temperature 295(2)
_diffrn_detector 'CCD plate'
_diffrn_detector_area_resol_mean 10.5357
_diffrn_detector_type Atlas
_diffrn_measured_fraction_theta_full 0.999
_diffrn_measured_fraction_theta_max 0.999
_diffrn_measurement_device 'four-circle diffractometer'
_diffrn_measurement_device_type 'SuperNova, Single source at offset, Atlas'
_diffrn_radiation_monochromator mirror
_diffrn_radiation_probe x-ray
_diffrn_radiation_type 'Cu K\a'
_diffrn_radiation_wavelength 1.54184
_diffrn_reflns_av_R_equivalents 0.0346
_diffrn_reflns_av_unetI/netI 0.0180
_diffrn_reflns_Laue_measured_fraction_full 0.999
_diffrn_reflns_Laue_measured_fraction_max 0.999
_diffrn_reflns_limit_h_max 22
_diffrn_reflns_limit_h_min -23
_diffrn_reflns_limit_k_max 11
_diffrn_reflns_limit_k_min -11
_diffrn_reflns_limit_l_max 26
_diffrn_reflns_limit_l_min -26
_diffrn_reflns_number 28475
_diffrn_reflns_point_group_measured_fraction_full 0.999
_diffrn_reflns_point_group_measured_fraction_max 0.999
_diffrn_reflns_theta_full 67.500
_diffrn_reflns_theta_max 67.421
_diffrn_reflns_theta_min 4.034
_diffrn_source 'micro-focus sealed X-ray tube'
_diffrn_source_type 'SuperNova (Cu) X-ray Source'
_exptl_absorpt_coefficient_mu 10.128
_exptl_absorpt_correction_T_max 1.00000
_exptl_absorpt_correction_T_min 0.18053
_exptl_absorpt_correction_type multi-scan
_exptl_absorpt_process_details
;
CrysAlisPro 1.171.38.46 (Rigaku Oxford Diffraction, 2015)
Empirical absorption correction using spherical harmonics,
 implemented in SCALE3 ABSPACK scaling algorithm.
;
_exptl_crystal_colour yellow
_exptl_crystal_density_diffrn 1.541
_exptl_crystal_description prism
_exptl_crystal_F_000 1834
_exptl_crystal_size_max 0.2
_exptl_crystal_size_mid 0.12
_exptl_crystal_size_min 0.1
_refine_diff_density_max 0.529
_refine_diff_density_min -0.436
_refine_diff_density_rms 0.055
_refine_ls_extinction_method none
_refine_ls_goodness_of_fit_ref 1.108
_refine_ls_hydrogen_treatment constr
_refine_ls_matrix_type full
_refine_ls_number_parameters 226
_refine_ls_number_reflns 3558
_refine_ls_number_restraints 0
_refine_ls_restrained_S_all 1.108
_refine_ls_R_factor_all 0.0327
_refine_ls_R_factor_gt 0.0291
_refine_ls_shift/su_max 0.001
_refine_ls_shift/su_mean 0.000
_refine_ls_structure_factor_coef Fsqd
_refine_ls_weighting_details 'w=1/[\s^2^(Fo^2^)+(0.0338P)^2^+2.5747P] where P=(Fo^2^+2Fc^2^)/3'
_refine_ls_weighting_scheme calc
_refine_ls_wR_factor_gt 0.0745
_refine_ls_wR_factor_ref 0.0760
_reflns_Friedel_coverage 0.000
_reflns_number_gt 3289
_reflns_number_total 3558
_reflns_threshold_expression 'I > 2\s(I)'
_cod_data_source_file c8nj00981c2.cif
_cod_data_source_block 3c
_cod_depositor_comments 'Adding full bibliography for 7057433--7057436.cif.'
_cod_original_cell_volume 3939.14(14)
_cod_original_formula_sum 'C36 H38.50 Cl4 N6 O0.25 Pd2'
_cod_database_code 7057434
_shelx_space_group_comment
;
The symmetry employed for this shelxl refinement is uniquely defined
by the following loop, which should always be used as a source of
symmetry information in preference to the above space-group names.
They are only intended as comments.
;
_shelxl_version_number 2013-4

loop_
_space_group_symop_operation_xyz
'x, y, z'
'-x+1/2, -y, z'
'-x, y, -z+1/2'
'x+1/2, -y, -z+1/2'
'-x, -y, -z'
'x-1/2, y, -z'
'x, -y, z-1/2'
'-x-1/2, y, z-1/2'

loop_
_atom_site_label
_atom_site_type_symbol
_atom_site_fract_x
_atom_site_fract_y
_atom_site_fract_z
_atom_site_U_iso_or_equiv
_atom_site_adp_type
_atom_site_occupancy
_atom_site_site_symmetry_order
_atom_site_calc_flag
_atom_site_refinement_flags_posn
_atom_site_refinement_flags_adp
_atom_site_refinement_flags_occupancy
Pd1 Pd 0.32652(2) 0.92666(2) 0.65657(2) 0.05226(9) Uani 1 1 d . . .
Cl1 Cl 0.43418(5) 1.01029(10) 0.63461(8) 0.1108(4) Uani 1 1 d . . .
Cl2 Cl 0.21829(4) 0.83979(7) 0.68409(4) 0.0659(2) Uani 1 1 d . . .
N1 N 0.37097(14) 0.6815(2) 0.57872(12) 0.0589(6) Uani 1 1 d . . .
C11 C 0.36083(18) 0.7465(3) 0.51936(15) 0.0619(8) Uani 1 1 d . . .
C12 C 0.41961(19) 0.7873(4) 0.48718(16) 0.0710(9) Uani 1 1 d . . .
C121 C 0.4920(2) 0.7715(5) 0.5128(2) 0.0943(12) Uani 1 1 d . . .
H12A H 0.4932 0.8083 0.5536 0.141 Uiso 1 1 calc R U .
H12B H 0.5242 0.8239 0.4878 0.141 Uiso 1 1 calc R U .
H12C H 0.5048 0.6722 0.5131 0.141 Uiso 1 1 calc R U .
C13 C 0.4088(2) 0.8422(4) 0.42888(18) 0.0816(10) Uani 1 1 d . . .
H13 H 0.4472 0.8713 0.4063 0.098 Uiso 1 1 calc R U .
C14 C 0.3441(2) 0.8551(4) 0.40344(18) 0.0801(10) Uani 1 1 d . . .
C141 C 0.3365(3) 0.9084(6) 0.3387(2) 0.1143(19) Uani 1 1 d . . .
H14A H 0.2982 0.8606 0.3194 0.171 Uiso 1 1 calc R U .
H14B H 0.3785 0.8888 0.3164 0.171 Uiso 1 1 calc R U .
H14C H 0.3281 1.0097 0.3390 0.171 Uiso 1 1 calc R U .
C15 C 0.2878(2) 0.8134(4) 0.43709(17) 0.0785(10) Uani 1 1 d . . .
H15 H 0.2437 0.8223 0.4202 0.094 Uiso 1 1 calc R U .
C16 C 0.2943(2) 0.7581(4) 0.49579(17) 0.0692(8) Uani 1 1 d . . .
C161 C 0.2299(2) 0.7098(6) 0.5299(2) 0.1002(14) Uani 1 1 d . . .
H16A H 0.2433 0.6506 0.5637 0.150 Uiso 1 1 calc R U .
H16B H 0.2005 0.6561 0.5029 0.150 Uiso 1 1 calc R U .
H16C H 0.2052 0.7920 0.5446 0.150 Uiso 1 1 calc R U .
N2 N 0.39744(16) 0.5491(3) 0.57891(14) 0.0679(7) Uani 1 1 d . . .
N3 N 0.40274(15) 0.5187(3) 0.63739(14) 0.0638(7) Uani 1 1 d . . .
C31 C 0.4370(2) 0.3837(4) 0.65450(19) 0.0855(12) Uani 1 1 d . . .
H31A H 0.4030 0.3087 0.6565 0.128 Uiso 1 1 calc R U .
H31B H 0.4588 0.3945 0.6936 0.128 Uiso 1 1 calc R U .
H31C H 0.4715 0.3600 0.6245 0.128 Uiso 1 1 calc R U .
C4 C 0.38048(17) 0.6268(3) 0.67444(15) 0.0582(7) Uani 1 1 d . . .
C41 C 0.38107(17) 0.6198(3) 0.74114(15) 0.0600(7) Uani 1 1 d . . .
C42 C 0.4122(2) 0.7279(4) 0.77415(17) 0.0748(9) Uani 1 1 d . . .
H42 H 0.4321 0.8049 0.7538 0.090 Uiso 1 1 calc R U .
C43 C 0.4141(3) 0.7231(5) 0.8370(2) 0.0969(13) Uani 1 1 d . . .
H43 H 0.4357 0.7962 0.8586 0.116 Uiso 1 1 calc R U .
C44 C 0.3845(3) 0.6123(6) 0.8672(2) 0.1002(14) Uani 1 1 d . . .
H44 H 0.3865 0.6089 0.9096 0.120 Uiso 1 1 calc R U .
C45 C 0.3520(3) 0.5066(6) 0.8361(2) 0.1057(15) Uani 1 1 d . . .
H45 H 0.3309 0.4321 0.8572 0.127 Uiso 1 1 calc R U .
C46 C 0.3502(2) 0.5086(4) 0.77256(19) 0.0844(11) Uani 1 1 d . . .
H46 H 0.3281 0.4353 0.7514 0.101 Uiso 1 1 calc R U .
C5 C 0.35987(16) 0.7353(3) 0.63550(14) 0.0539(6) Uani 1 1 d . . .
O1WA O 0.5000 1.1661(15) 0.7500 0.097(5) Uani 0.25 2 d S T P
H1WA H 0.4866 1.1133 0.7213 0.116 Uiso 0.25 1 d R U P

loop_
_atom_site_aniso_label
_atom_site_aniso_U_11
_atom_site_aniso_U_22
_atom_site_aniso_U_33
_atom_site_aniso_U_23
_atom_site_aniso_U_13
_atom_site_aniso_U_12
Pd1 0.06259(15) 0.03519(13) 0.05901(15) -0.00029(8) 0.00069(9) 0.00173(8)
Cl1 0.0743(6) 0.0510(4) 0.2070(14) -0.0115(6) 0.0342(7) -0.0099(4)
Cl2 0.0705(4) 0.0417(3) 0.0855(5) 0.0123(3) 0.0146(4) 0.0037(3)
N1 0.0729(16) 0.0416(12) 0.0621(15) -0.0046(11) 0.0021(12) 0.0020(11)
C11 0.079(2) 0.0485(15) 0.0585(17) -0.0062(13) 0.0025(15) -0.0029(14)
C12 0.080(2) 0.067(2) 0.066(2) -0.0043(16) 0.0052(17) -0.0025(17)
C121 0.078(2) 0.118(3) 0.087(3) 0.007(3) 0.003(2) -0.007(2)
C13 0.098(3) 0.075(2) 0.072(2) 0.0000(18) 0.014(2) -0.011(2)
C14 0.109(3) 0.066(2) 0.065(2) -0.0022(17) -0.003(2) 0.001(2)
C141 0.153(5) 0.121(4) 0.069(3) 0.011(3) -0.006(3) 0.006(4)
C15 0.090(3) 0.079(2) 0.067(2) -0.0072(18) -0.0095(19) 0.001(2)
C16 0.079(2) 0.0639(19) 0.065(2) -0.0100(16) 0.0009(17) -0.0044(16)
C161 0.083(3) 0.136(4) 0.082(3) 0.001(3) -0.001(2) -0.021(3)
N2 0.0879(19) 0.0445(13) 0.0714(18) -0.0081(12) 0.0060(14) 0.0058(13)
N3 0.0772(17) 0.0364(12) 0.0778(18) -0.0031(12) 0.0047(14) 0.0070(12)
C31 0.106(3) 0.0467(18) 0.104(3) 0.0069(18) 0.013(2) 0.021(2)
C4 0.0657(18) 0.0389(14) 0.0699(19) 0.0008(13) 0.0021(15) -0.0029(13)
C41 0.0665(18) 0.0469(14) 0.0667(19) 0.0043(14) 0.0043(14) 0.0063(14)
C42 0.086(2) 0.066(2) 0.072(2) 0.0022(17) -0.0015(18) -0.0091(18)
C43 0.122(4) 0.092(3) 0.077(3) -0.007(2) -0.016(2) -0.003(3)
C44 0.124(4) 0.107(3) 0.069(2) 0.009(3) 0.003(3) 0.015(3)
C45 0.136(4) 0.088(3) 0.094(3) 0.036(3) 0.016(3) -0.007(3)
C46 0.109(3) 0.0573(19) 0.087(3) 0.0125(19) 0.003(2) -0.015(2)
C5 0.0600(16) 0.0385(13) 0.0632(17) 0.0004(12) 0.0043(13) -0.0019(12)
O1WA 0.143(15) 0.058(8) 0.090(11) 0.000 -0.035(10) 0.000

loop_
_atom_type_symbol
_atom_type_description
_atom_type_scat_dispersion_real
_atom_type_scat_dispersion_imag
_atom_type_scat_source
C C 0.0181 0.0091 'International Tables Vol C Tables 4.2.6.8 and 6.1.1.4'
H H 0.0000 0.0000 'International Tables Vol C Tables 4.2.6.8 and 6.1.1.4'
Cl Cl 0.3639 0.7018 'International Tables Vol C Tables 4.2.6.8 and 6.1.1.4'
N N 0.0311 0.0180 'International Tables Vol C Tables 4.2.6.8 and 6.1.1.4'
Pd Pd 0.1215 3.9337 'International Tables Vol C Tables 4.2.6.8 and 6.1.1.4'
O O 0.0492 0.0322 'International Tables Vol C Tables 4.2.6.8 and 6.1.1.4'

loop_
_geom_angle_atom_site_label_1
_geom_angle_atom_site_label_2
_geom_angle_atom_site_label_3
_geom_angle
_geom_angle_site_symmetry_1
_geom_angle_site_symmetry_3
C5 Pd1 Cl1 88.03(9) . .
C5 Pd1 Cl2 92.05(9) . .
Cl1 Pd1 Cl2 177.10(5) . .
C5 Pd1 Cl2 178.08(9) . 2_575
Cl1 Pd1 Cl2 93.86(3) . 2_575
Cl2 Pd1 Cl2 86.05(3) . 2_575
C5 Pd1 Pd1 133.12(9) . 2_575
Cl1 Pd1 Pd1 133.08(3) . 2_575
Cl2 Pd1 Pd1 48.146(18) . 2_575
Cl2 Pd1 Pd1 45.350(19) 2_575 2_575
Pd1 Cl2 Pd1 86.50(2) . 2_575
N2 N1 C5 113.5(3) . .
N2 N1 C11 116.2(3) . .
C5 N1 C11 130.3(2) . .
C16 C11 C12 122.9(3) . .
C16 C11 N1 119.5(3) . .
C12 C11 N1 117.6(3) . .
C11 C12 C13 116.5(4) . .
C11 C12 C121 122.5(3) . .
C13 C12 C121 121.0(4) . .
C12 C121 H12A 109.5 . .
C12 C121 H12B 109.5 . .
H12A C121 H12B 109.5 . .
C12 C121 H12C 109.5 . .
H12A C121 H12C 109.5 . .
H12B C121 H12C 109.5 . .
C14 C13 C12 122.8(4) . .
C14 C13 H13 118.6 . .
C12 C13 H13 118.6 . .
C15 C14 C13 118.3(4) . .
C15 C14 C141 121.7(4) . .
C13 C14 C141 120.0(4) . .
C14 C141 H14A 109.5 . .
C14 C141 H14B 109.5 . .
H14A C141 H14B 109.5 . .
C14 C141 H14C 109.5 . .
H14A C141 H14C 109.5 . .
H14B C141 H14C 109.5 . .
C14 C15 C16 122.3(4) . .
C14 C15 H15 118.9 . .
C16 C15 H15 118.9 . .
C11 C16 C15 117.2(3) . .
C11 C16 C161 123.2(3) . .
C15 C16 C161 119.6(4) . .
C16 C161 H16A 109.5 . .
C16 C161 H16B 109.5 . .
H16A C161 H16B 109.5 . .
C16 C161 H16C 109.5 . .
H16A C161 H16C 109.5 . .
H16B C161 H16C 109.5 . .
N3 N2 N1 103.4(2) . .
N2 N3 C4 113.3(3) . .
N2 N3 C31 117.9(3) . .
C4 N3 C31 128.6(3) . .
N3 C31 H31A 109.5 . .
N3 C31 H31B 109.5 . .
H31A C31 H31B 109.5 . .
N3 C31 H31C 109.5 . .
H31A C31 H31C 109.5 . .
H31B C31 H31C 109.5 . .
N3 C4 C5 105.4(3) . .
N3 C4 C41 124.0(3) . .
C5 C4 C41 130.7(3) . .
C42 C41 C46 118.4(4) . .
C42 C41 C4 119.7(3) . .
C46 C41 C4 121.9(3) . .
C43 C42 C41 120.8(4) . .
C43 C42 H42 119.6 . .
C41 C42 H42 119.6 . .
C44 C43 C42 120.2(5) . .
C44 C43 H43 119.9 . .
C42 C43 H43 119.9 . .
C45 C44 C43 120.3(5) . .
C45 C44 H44 119.9 . .
C43 C44 H44 119.9 . .
C44 C45 C46 120.4(4) . .
C44 C45 H45 119.8 . .
C46 C45 H45 119.8 . .
C41 C46 C45 119.8(4) . .
C41 C46 H46 120.1 . .
C45 C46 H46 120.1 . .
N1 C5 C4 104.4(3) . .
N1 C5 Pd1 127.3(2) . .
C4 C5 Pd1 128.2(2) . .

loop_
_geom_bond_atom_site_label_1
_geom_bond_atom_site_label_2
_geom_bond_distance
_geom_bond_site_symmetry_2
Pd1 C5 1.955(3) .
Pd1 Cl1 2.2646(10) .
Pd1 Cl2 2.3141(8) .
Pd1 Cl2 2.4228(7) 2_575
Pd1 Pd1 3.2468(4) 2_575
Cl2 Pd1 2.4229(7) 2_575
N1 N2 1.338(3) .
N1 C5 1.359(4) .
N1 C11 1.449(4) .
C11 C16 1.384(5) .
C11 C12 1.386(5) .
C12 C13 1.392(5) .
C12 C121 1.508(6) .
C121 H12A 0.9600 .
C121 H12B 0.9600 .
C121 H12C 0.9600 .
C13 C14 1.369(6) .
C13 H13 0.9300 .
C14 C15 1.366(6) .
C14 C141 1.512(5) .
C141 H14A 0.9600 .
C141 H14B 0.9600 .
C141 H14C 0.9600 .
C15 C16 1.392(5) .
C15 H15 0.9300 .
C16 C161 1.515(5) .
C161 H16A 0.9600 .
C161 H16B 0.9600 .
C161 H16C 0.9600 .
N2 N3 1.317(4) .
N3 C4 1.365(4) .
N3 C31 1.471(4) .
C31 H31A 0.9600 .
C31 H31B 0.9600 .
C31 H31C 0.9600 .
C4 C5 1.383(4) .
C4 C41 1.463(5) .
C41 C42 1.379(5) .
C41 C46 1.381(5) .
C42 C43 1.378(5) .
C42 H42 0.9300 .
C43 C44 1.355(7) .
C43 H43 0.9300 .
C44 C45 1.354(8) .
C44 H44 0.9300 .
C45 C46 1.393(6) .
C45 H45 0.9300 .
C46 H46 0.9300 .
O1WA H1WA 0.8399 .

loop_
_geom_hbond_atom_site_label_D
_geom_hbond_atom_site_label_H
_geom_hbond_atom_site_label_A
_geom_hbond_distance_DH
_geom_hbond_distance_HA
_geom_hbond_distance_DA
_geom_hbond_angle_DHA
_geom_hbond_site_symmetry_A
C31 H31A Cl2 0.96 2.78 3.701(5) 161.1 2_565
C31 H31B O1WA 0.96 2.59 3.160(10) 118.3 1_545
O1WA H1WA Cl1 0.84 2.36 3.181(7) 167.2 .

loop_
_geom_torsion_atom_site_label_1
_geom_torsion_atom_site_label_2
_geom_torsion_atom_site_label_3
_geom_torsion_atom_site_label_4
_geom_torsion
N2 N1 C11 C16 105.4(3)
C5 N1 C11 C16 -76.9(4)
N2 N1 C11 C12 -71.1(4)
C5 N1 C11 C12 106.6(4)
C16 C11 C12 C13 0.2(5)
N1 C11 C12 C13 176.5(3)
C16 C11 C12 C121 -178.7(4)
N1 C11 C12 C121 -2.4(5)
C11 C12 C13 C14 -0.5(6)
C121 C12 C13 C14 178.4(4)
C12 C13 C14 C15 0.6(6)
C12 C13 C14 C141 -176.8(4)
C13 C14 C15 C16 -0.3(6)
C141 C14 C15 C16 177.0(4)
C12 C11 C16 C15 0.1(5)
N1 C11 C16 C15 -176.2(3)
C12 C11 C16 C161 178.2(4)
N1 C11 C16 C161 1.9(5)
C14 C15 C16 C11 0.0(5)
C14 C15 C16 C161 -178.2(4)
C5 N1 N2 N3 0.3(4)
C11 N1 N2 N3 178.4(3)
N1 N2 N3 C4 0.1(4)
N1 N2 N3 C31 -174.1(3)
N2 N3 C4 C5 -0.5(4)
C31 N3 C4 C5 173.0(3)
N2 N3 C4 C41 -179.9(3)
C31 N3 C4 C41 -6.4(6)
N3 C4 C41 C42 127.8(4)
C5 C4 C41 C42 -51.4(5)
N3 C4 C41 C46 -53.3(5)
C5 C4 C41 C46 127.4(4)
C46 C41 C42 C43 1.8(6)
C4 C41 C42 C43 -179.3(4)
C41 C42 C43 C44 -0.8(7)
C42 C43 C44 C45 -0.9(8)
C43 C44 C45 C46 1.6(9)
C42 C41 C46 C45 -1.1(6)
C4 C41 C46 C45 -180.0(4)
C44 C45 C46 C41 -0.5(8)
N2 N1 C5 C4 -0.6(4)
C11 N1 C5 C4 -178.3(3)
N2 N1 C5 Pd1 176.7(2)
C11 N1 C5 Pd1 -1.0(5)
N3 C4 C5 N1 0.7(3)
C41 C4 C5 N1 180.0(3)
N3 C4 C5 Pd1 -176.6(2)
C41 C4 C5 Pd1 2.7(5)
